data_4346298
loop_
_publ_author_name
'Boiocchi, Massimo'
'Ciarrocchi, Carlo'
'Fabbrizzi, Luigi'
'Licchelli, Maurizio'
'Mangano, Carlo'
'Poggi, Antonio'
'V\'azquez L\'opez, Miguel'

_publ_contact_author
;
  Luigi Fabbrizzi
  Dipartimento di Chimica 
  University of Pavia
  via Taramelli 12, I-27100 Pavia, ITALY
;
_publ_section_title
;
 Copper(II) Complexes of Cyclams Containing Nitrophenyl Substituents:
 Push-Pull Behavior and Scorpionate Coordination of the Nitro Group.
;
_journal_issue 21
_journal_name_full 'Inorganic chemistry'
_journal_page_first 10197
_journal_page_last 10207
_journal_paper_doi 10.1021/acs.inorgchem.5b01273
_journal_volume 54
_journal_year 2015
_chemical_formula_moiety 'C16 H26 Cu N6 O4, 2 (Cl O4)'
_chemical_formula_sum 'C16 H26 Cl2 Cu N6 O12'
_chemical_formula_weight 628.88
_chemical_name_common
;
trans-I-(RSRS)-(1-(2,4-dinitrophenyl)-1,4,8,11-tetra-azacyclotetradecane)
-copper(ii) diperchlorate
;
_space_group_IT_number 14
_space_group_name_Hall '-P 2ybc'
_space_group_name_H-M_alt 'P 1 21/c 1'
_symmetry_cell_setting monoclinic
_symmetry_Int_Tables_number 14
_symmetry_space_group_name_Hall '-P 2ybc'
_symmetry_space_group_name_H-M 'P 1 21/c 1'
_atom_sites_solution_hydrogens geom
_atom_sites_solution_primary direct
_atom_sites_solution_secondary difmap
_audit_creation_method SHELXL-97
_cell_angle_alpha 90.00
_cell_angle_beta 94.969(12)
_cell_angle_gamma 90.00
_cell_formula_units_Z 4
_cell_length_a 10.8503(18)
_cell_length_b 13.510(3)
_cell_length_c 16.975(8)
_cell_measurement_reflns_used 25
_cell_measurement_temperature 293(2)
_cell_measurement_theta_max 15
_cell_measurement_theta_min 7
_cell_volume 2479.0(14)
_computing_cell_refinement 'CAD4 Express (Enraf Nonius, 1994)'
_computing_data_collection 'CAD4 Express (Enraf Nonius, 1994)'
_computing_data_reduction 'PROFIT (Streltsov & Zavodnik, 1989)'
_computing_molecular_graphics 'MERCURY (Macrae et al.2008)'
_computing_publication_material 'WinGX publication routines (Farrugia, 1999)'
_computing_structure_refinement 'SHELXL-97 (Sheldrick, 2008)'
_computing_structure_solution 'SIR-97 (Altomare et al., 1999)'
_diffrn_ambient_temperature 293(2)
_diffrn_measured_fraction_theta_full 0.997
_diffrn_measured_fraction_theta_max 0.997
_diffrn_measurement_device_type 'Enraf-Nonius CAD4'
_diffrn_measurement_method 'profiled omega scans'
_diffrn_radiation_monochromator graphite
_diffrn_radiation_source 'fine-focus sealed tube'
_diffrn_radiation_type MoK\a
_diffrn_radiation_wavelength 0.71073
_diffrn_reflns_av_R_equivalents 0.0293
_diffrn_reflns_av_sigmaI/netI 0.0511
_diffrn_reflns_limit_h_max 15
_diffrn_reflns_limit_h_min 0
_diffrn_reflns_limit_k_max 18
_diffrn_reflns_limit_k_min 0
_diffrn_reflns_limit_l_max 23
_diffrn_reflns_limit_l_min -23
_diffrn_reflns_number 7569
_diffrn_reflns_theta_full 29.98
_diffrn_reflns_theta_max 29.98
_diffrn_reflns_theta_min 1.88
_diffrn_standards_decay_% 0
_diffrn_standards_interval_time 300
_diffrn_standards_number 3
_exptl_absorpt_coefficient_mu 1.169
_exptl_absorpt_correction_T_max 0.998
_exptl_absorpt_correction_T_min 0.917
_exptl_absorpt_correction_type psi-scan
_exptl_absorpt_process_details
;
North A.C.T., Phillips D.C. & Mathews F.S. (1968) Acta. Cryst. A24, 351.
;
_exptl_crystal_colour red
_exptl_crystal_density_diffrn 1.685
_exptl_crystal_density_method 'not measured'
_exptl_crystal_description prism
_exptl_crystal_F_000 1292
_exptl_crystal_size_max 0.43
_exptl_crystal_size_mid 0.32
_exptl_crystal_size_min 0.22
_refine_diff_density_max 0.844
_refine_diff_density_min -0.579
_refine_diff_density_rms 0.090
_refine_ls_extinction_method none
_refine_ls_goodness_of_fit_ref 1.119
_refine_ls_hydrogen_treatment mixed
_refine_ls_matrix_type full
_refine_ls_number_parameters 343
_refine_ls_number_reflns 7197
_refine_ls_number_restraints 3
_refine_ls_restrained_S_all 1.119
_refine_ls_R_factor_all 0.1083
_refine_ls_R_factor_gt 0.0754
_refine_ls_shift/su_max 0.001
_refine_ls_shift/su_mean 0.000
_refine_ls_structure_factor_coef Fsqd
_refine_ls_weighting_details 'calc w=1/[\s^2^(Fo^2^)+(0.0489P)^2^+5.4213P] where P=(Fo^2^+2Fc^2^)/3'
_refine_ls_weighting_scheme calc
_refine_ls_wR_factor_gt 0.1605
_refine_ls_wR_factor_ref 0.1898
_reflns_number_gt 5184
_reflns_number_total 7197
_reflns_threshold_expression >2\s(I)
_cod_data_source_file ic5b01273_si_002.cif
_cod_data_source_block TRANS_I_CuII(4)_2(ClO4)
_cod_original_sg_symbol_H-M 'P 21/c'
_cod_database_code 4346298

loop_
_symmetry_equiv_pos_as_xyz
'x, y, z'
'-x, y+1/2, -z+1/2'
'-x, -y, -z'
'x, -y-1/2, z-1/2'

loop_
_atom_site_label
_atom_site_type_symbol
_atom_site_fract_x
_atom_site_fract_y
_atom_site_fract_z
_atom_site_U_iso_or_equiv
_atom_site_adp_type
_atom_site_occupancy
_atom_site_symmetry_multiplicity
_atom_site_calc_flag
_atom_site_refinement_flags
Cu1 Cu 0.82403(5) 0.39988(4) 0.75061(3) 0.03928(15) Uani 1 1 d .
C1 C 0.6011(5) 0.5064(3) 0.7223(3) 0.0490(11) Uani 1 1 d .
H1A H 0.6397 0.5399 0.7686 0.059 Uiso 1 1 calc R
H1B H 0.5125 0.5167 0.7217 0.059 Uiso 1 1 calc R
C2 C 0.6460(5) 0.5551(3) 0.6486(3) 0.0495(11) Uani 1 1 d .
H2A H 0.6094 0.5201 0.6025 0.059 Uiso 1 1 calc R
H2B H 0.6149 0.6224 0.6456 0.059 Uiso 1 1 calc R
C3 C 0.7847(4) 0.5583(4) 0.6442(3) 0.0487(11) Uani 1 1 d .
H3A H 0.8030 0.5926 0.5964 0.058 Uiso 1 1 calc R
H3B H 0.8227 0.5949 0.6891 0.058 Uiso 1 1 calc R
C4 C 0.9694(4) 0.4552(4) 0.6272(3) 0.0524(11) Uani 1 1 d .
H4A H 0.9847 0.5055 0.5885 0.063 Uiso 1 1 calc R
H4B H 0.9889 0.3911 0.6056 0.063 Uiso 1 1 calc R
C5 C 1.0500(5) 0.4736(4) 0.7029(3) 0.0547(12) Uani 1 1 d .
H5A H 1.1361 0.4615 0.6948 0.066 Uiso 1 1 calc R
H5B H 1.0417 0.5418 0.7197 0.066 Uiso 1 1 calc R
C6 C 1.0712(5) 0.4275(5) 0.8434(3) 0.0680(16) Uani 1 1 d .
H6A H 1.0588 0.4968 0.8555 0.082 Uiso 1 1 calc R
H6B H 1.1594 0.4164 0.8426 0.082 Uiso 1 1 calc R
C7 C 1.0226(6) 0.3645(5) 0.9071(3) 0.0671(16) Uani 1 1 d .
H7A H 1.0244 0.2958 0.8908 0.081 Uiso 1 1 calc R
H7B H 1.0777 0.3712 0.9549 0.081 Uiso 1 1 calc R
C8 C 0.8933(6) 0.3897(4) 0.9260(3) 0.0621(14) Uani 1 1 d .
H8A H 0.8755 0.3559 0.9741 0.074 Uiso 1 1 calc R
H8B H 0.8876 0.4604 0.9352 0.074 Uiso 1 1 calc R
C9 C 0.6732(5) 0.3900(4) 0.8770(3) 0.0531(12) Uani 1 1 d .
H9A H 0.6694 0.4610 0.8849 0.064 Uiso 1 1 calc R
H9B H 0.6505 0.3576 0.9247 0.064 Uiso 1 1 calc R
C10 C 0.5840(5) 0.3598(4) 0.8070(3) 0.0513(11) Uani 1 1 d .
H10A H 0.5777 0.2882 0.8051 0.062 Uiso 1 1 calc R
H10B H 0.5026 0.3863 0.8139 0.062 Uiso 1 1 calc R
C11 C 0.5686(4) 0.3376(3) 0.6661(3) 0.0396(9) Uani 1 1 d .
C12 C 0.6021(4) 0.2390(3) 0.6516(3) 0.0393(9) Uani 1 1 d .
C13 C 0.5418(4) 0.1830(3) 0.5920(3) 0.0429(9) Uani 1 1 d .
H13 H 0.5646 0.1176 0.5841 0.051 Uiso 1 1 calc R
C14 C 0.4470(4) 0.2260(3) 0.5446(3) 0.0437(9) Uani 1 1 d .
C15 C 0.4096(4) 0.3209(4) 0.5568(3) 0.0481(11) Uani 1 1 d .
H15 H 0.3452 0.3487 0.5245 0.058 Uiso 1 1 calc R
C16 C 0.4688(4) 0.3749(3) 0.6177(3) 0.0448(10) Uani 1 1 d .
H16 H 0.4412 0.4387 0.6270 0.054 Uiso 1 1 calc R
N1 N 0.6268(3) 0.3970(3) 0.7308(2) 0.0385(7) Uani 1 1 d .
N2 N 0.8373(4) 0.4577(3) 0.6441(2) 0.0416(8) Uani 1 1 d D
H2N H 0.791(4) 0.418(3) 0.606(2) 0.050 Uiso 1 1 d D
N3 N 1.0087(4) 0.4050(3) 0.7639(2) 0.0488(9) Uani 1 1 d D
H3N H 1.037(5) 0.3398(17) 0.752(3) 0.059 Uiso 1 1 d D
N4 N 0.7999(4) 0.3608(3) 0.8610(2) 0.0454(9) Uani 1 1 d D
H4N H 0.797(5) 0.2902(8) 0.862(3) 0.054 Uiso 1 1 d D
N5 N 0.7050(4) 0.1867(3) 0.6959(2) 0.0445(8) Uani 1 1 d .
N6 N 0.3861(4) 0.1676(3) 0.4793(3) 0.0537(10) Uani 1 1 d .
O1 O 0.7961(3) 0.2326(3) 0.7216(2) 0.0571(9) Uani 1 1 d .
O2 O 0.6942(4) 0.0979(3) 0.7041(3) 0.0752(13) Uani 1 1 d .
O3 O 0.4022(5) 0.0783(3) 0.4793(3) 0.0837(14) Uani 1 1 d .
O4 O 0.3225(4) 0.2117(3) 0.4284(2) 0.0768(13) Uani 1 1 d .
Cl1 Cl 1.1565(2) 0.19425(14) 0.65271(11) 0.0833(5) Uani 1 1 d .
O5 O 1.0510(9) 0.1991(6) 0.6846(8) 0.231(6) Uani 1 1 d .
O6 O 1.2412(10) 0.2441(6) 0.7058(4) 0.181(4) Uani 1 1 d .
O7 O 1.1937(9) 0.1026(6) 0.6444(6) 0.223(6) Uani 1 1 d .
O8 O 1.1504(7) 0.2470(7) 0.5822(4) 0.154(3) Uani 1 1 d .
Cl2 Cl 0.73714(12) 0.38101(9) 0.44096(7) 0.0512(3) Uani 1 1 d .
O9 O 0.7350(5) 0.3216(3) 0.5105(3) 0.0828(14) Uani 1 1 d .
O10 O 0.6326(6) 0.3646(5) 0.3883(4) 0.126(2) Uani 1 1 d .
O11 O 0.8420(5) 0.3515(3) 0.4023(3) 0.0917(16) Uani 1 1 d .
O12 O 0.7503(5) 0.4830(3) 0.4619(3) 0.0808(14) Uani 1 1 d .

loop_
_atom_site_aniso_label
_atom_site_aniso_U_11
_atom_site_aniso_U_22
_atom_site_aniso_U_33
_atom_site_aniso_U_23
_atom_site_aniso_U_13
_atom_site_aniso_U_12
Cu1 0.0405(3) 0.0394(3) 0.0375(3) 0.0044(2) 0.0011(2) -0.0013(2)
C1 0.052(3) 0.034(2) 0.060(3) -0.003(2) 0.001(2) 0.0058(19)
C2 0.056(3) 0.034(2) 0.057(3) 0.008(2) -0.002(2) 0.002(2)
C3 0.051(3) 0.041(2) 0.053(3) 0.009(2) 0.001(2) -0.002(2)
C4 0.046(3) 0.059(3) 0.053(3) 0.006(2) 0.010(2) -0.005(2)
C5 0.045(3) 0.061(3) 0.057(3) 0.013(2) -0.001(2) -0.012(2)
C6 0.057(3) 0.079(4) 0.064(3) 0.016(3) -0.017(3) -0.019(3)
C7 0.068(4) 0.073(4) 0.056(3) 0.019(3) -0.019(3) -0.009(3)
C8 0.081(4) 0.060(3) 0.042(3) 0.007(2) -0.011(3) -0.011(3)
C9 0.069(3) 0.055(3) 0.037(2) 0.005(2) 0.012(2) 0.003(2)
C10 0.055(3) 0.052(3) 0.049(3) 0.003(2) 0.015(2) 0.000(2)
C11 0.039(2) 0.036(2) 0.044(2) 0.0025(17) 0.0054(17) 0.0011(16)
C12 0.038(2) 0.037(2) 0.043(2) 0.0040(17) 0.0028(17) -0.0009(16)
C13 0.044(2) 0.040(2) 0.045(2) 0.0027(18) 0.0046(18) -0.0009(18)
C14 0.041(2) 0.043(2) 0.046(2) 0.0027(19) -0.0002(18) -0.0073(18)
C15 0.042(2) 0.046(2) 0.055(3) 0.011(2) -0.003(2) 0.0010(19)
C16 0.041(2) 0.038(2) 0.055(3) 0.0073(19) -0.0011(19) 0.0052(18)
N1 0.0423(18) 0.0344(17) 0.0394(17) 0.0034(14) 0.0067(14) 0.0013(14)
N2 0.044(2) 0.0402(19) 0.0403(19) 0.0016(15) 0.0028(15) -0.0029(15)
N3 0.043(2) 0.049(2) 0.052(2) 0.0096(19) -0.0079(17) -0.0046(18)
N4 0.057(2) 0.0412(19) 0.0379(19) 0.0029(16) 0.0016(16) -0.0031(18)
N5 0.046(2) 0.0376(19) 0.049(2) -0.0005(16) -0.0004(16) 0.0048(16)
N6 0.053(2) 0.055(3) 0.051(2) 0.0013(19) -0.0029(19) -0.008(2)
O1 0.0469(19) 0.0484(19) 0.073(2) -0.0034(17) -0.0104(17) 0.0076(15)
O2 0.083(3) 0.0376(19) 0.099(3) 0.011(2) -0.026(2) 0.0054(19)
O3 0.099(4) 0.057(3) 0.090(3) -0.017(2) -0.026(3) 0.002(2)
O4 0.088(3) 0.073(3) 0.063(2) 0.007(2) -0.026(2) -0.015(2)
Cl1 0.1067(14) 0.0730(10) 0.0740(10) 0.0059(8) 0.0285(10) 0.0250(10)
O5 0.186(8) 0.127(6) 0.410(16) 0.061(8) 0.198(10) 0.039(6)
O6 0.342(13) 0.115(6) 0.083(4) -0.016(4) -0.006(6) -0.062(7)
O7 0.240(9) 0.123(6) 0.276(11) -0.119(7) -0.152(8) 0.113(6)
O8 0.131(6) 0.220(9) 0.110(5) 0.048(5) 0.012(4) -0.016(6)
Cl2 0.0587(7) 0.0468(6) 0.0475(6) -0.0067(5) 0.0018(5) 0.0063(5)
O9 0.114(4) 0.075(3) 0.061(3) 0.006(2) 0.019(2) -0.018(3)
O10 0.110(4) 0.118(5) 0.136(5) -0.039(4) -0.069(4) 0.022(4)
O11 0.107(4) 0.056(3) 0.122(4) -0.010(3) 0.063(3) -0.005(2)
O12 0.115(4) 0.048(2) 0.076(3) -0.014(2) -0.008(3) 0.025(2)

loop_
_atom_type_symbol
_atom_type_description
_atom_type_scat_dispersion_real
_atom_type_scat_dispersion_imag
_atom_type_scat_source
C C 0.0033 0.0016 'International Tables Vol C Tables 4.2.6.8 and 6.1.1.4'
H H 0.0000 0.0000 'International Tables Vol C Tables 4.2.6.8 and 6.1.1.4'
Cu Cu 0.3201 1.2651 'International Tables Vol C Tables 4.2.6.8 and 6.1.1.4'
Cl Cl 0.1484 0.1585 'International Tables Vol C Tables 4.2.6.8 and 6.1.1.4'
N N 0.0061 0.0033 'International Tables Vol C Tables 4.2.6.8 and 6.1.1.4'
O O 0.0106 0.0060 'International Tables Vol C Tables 4.2.6.8 and 6.1.1.4'

loop_
_geom_angle_atom_site_label_1
_geom_angle_atom_site_label_2
_geom_angle_atom_site_label_3
_geom_angle
N2 Cu1 N4 171.63(16)
N2 Cu1 N3 86.44(16)
N4 Cu1 N3 96.64(17)
N2 Cu1 N1 90.83(14)
N4 Cu1 N1 86.09(15)
N3 Cu1 N1 177.27(15)
N2 Cu1 O1 102.01(15)
N4 Cu1 O1 85.19(15)
N3 Cu1 O1 99.69(15)
N1 Cu1 O1 80.74(13)
N1 C1 C2 115.5(4)
N1 C1 H1A 108.4
C2 C1 H1A 108.4
N1 C1 H1B 108.4
C2 C1 H1B 108.4
H1A C1 H1B 107.5
C3 C2 C1 116.2(4)
C3 C2 H2A 108.2
C1 C2 H2A 108.2
C3 C2 H2B 108.2
C1 C2 H2B 108.2
H2A C2 H2B 107.4
N2 C3 C2 111.2(4)
N2 C3 H3A 109.4
C2 C3 H3A 109.4
N2 C3 H3B 109.4
C2 C3 H3B 109.4
H3A C3 H3B 108.0
N2 C4 C5 109.2(4)
N2 C4 H4A 109.8
C5 C4 H4A 109.8
N2 C4 H4B 109.8
C5 C4 H4B 109.8
H4A C4 H4B 108.3
N3 C5 C4 107.6(4)
N3 C5 H5A 110.2
C4 C5 H5A 110.2
N3 C5 H5B 110.2
C4 C5 H5B 110.2
H5A C5 H5B 108.5
N3 C6 C7 112.0(5)
N3 C6 H6A 109.2
C7 C6 H6A 109.2
N3 C6 H6B 109.2
C7 C6 H6B 109.2
H6A C6 H6B 107.9
C8 C7 C6 114.6(5)
C8 C7 H7A 108.6
C6 C7 H7A 108.6
C8 C7 H7B 108.6
C6 C7 H7B 108.6
H7A C7 H7B 107.6
N4 C8 C7 111.8(5)
N4 C8 H8A 109.3
C7 C8 H8A 109.3
N4 C8 H8B 109.3
C7 C8 H8B 109.3
H8A C8 H8B 107.9
N4 C9 C10 108.9(4)
N4 C9 H9A 109.9
C10 C9 H9A 109.9
N4 C9 H9B 109.9
C10 C9 H9B 109.9
H9A C9 H9B 108.3
N1 C10 C9 111.1(4)
N1 C10 H10A 109.4
C9 C10 H10A 109.4
N1 C10 H10B 109.4
C9 C10 H10B 109.4
H10A C10 H10B 108.0
C16 C11 C12 116.0(4)
C16 C11 N1 120.4(4)
C12 C11 N1 123.5(4)
C13 C12 C11 122.2(4)
C13 C12 N5 113.7(4)
C11 C12 N5 124.0(4)
C14 C13 C12 118.6(4)
C14 C13 H13 120.7
C12 C13 H13 120.7
C15 C14 C13 121.6(4)
C15 C14 N6 119.9(4)
C13 C14 N6 118.5(4)
C14 C15 C16 119.1(4)
C14 C15 H15 120.5
C16 C15 H15 120.5
C15 C16 C11 122.5(4)
C15 C16 H16 118.7
C11 C16 H16 118.7
C11 N1 C10 108.6(3)
C11 N1 C1 113.8(3)
C10 N1 C1 110.0(4)
C11 N1 Cu1 119.4(3)
C10 N1 Cu1 104.5(3)
C1 N1 Cu1 99.9(3)
C3 N2 C4 113.7(4)
C3 N2 Cu1 107.7(3)
C4 N2 Cu1 108.3(3)
C3 N2 H2N 110(3)
C4 N2 H2N 108(3)
Cu1 N2 H2N 109(3)
C6 N3 C5 111.2(4)
C6 N3 Cu1 118.9(4)
C5 N3 Cu1 107.6(3)
C6 N3 H3N 104(3)
C5 N3 H3N 108(3)
Cu1 N3 H3N 106(3)
C9 N4 C8 112.3(4)
C9 N4 Cu1 107.7(3)
C8 N4 Cu1 119.6(3)
C9 N4 H4N 104(3)
C8 N4 H4N 106(3)
Cu1 N4 H4N 106(3)
O2 N5 O1 123.1(4)
O2 N5 C12 117.1(4)
O1 N5 C12 119.8(4)
O4 N6 O3 123.9(5)
O4 N6 C14 117.6(5)
O3 N6 C14 118.5(4)
N5 O1 Cu1 131.2(3)
O5 Cl1 O7 112.3(7)
O5 Cl1 O8 110.6(6)
O7 Cl1 O8 112.5(7)
O5 Cl1 O6 105.0(7)
O7 Cl1 O6 109.3(5)
O8 Cl1 O6 106.7(5)
O10 Cl2 O11 107.3(4)
O10 Cl2 O12 111.7(3)
O11 Cl2 O12 108.6(3)
O10 Cl2 O9 111.6(4)
O11 Cl2 O9 107.2(3)
O12 Cl2 O9 110.1(3)

loop_
_geom_bond_atom_site_label_1
_geom_bond_atom_site_label_2
_geom_bond_distance
Cu1 N2 1.986(4)
Cu1 N4 1.986(4)
Cu1 N3 1.998(4)
Cu1 N1 2.138(4)
Cu1 O1 2.327(4)
C1 N1 1.508(5)
C1 C2 1.530(7)
C1 H1A 0.9700
C1 H1B 0.9700
C2 C3 1.513(7)
C2 H2A 0.9700
C2 H2B 0.9700
C3 N2 1.474(6)
C3 H3A 0.9700
C3 H3B 0.9700
C4 N2 1.486(6)
C4 C5 1.511(7)
C4 H4A 0.9700
C4 H4B 0.9700
C5 N3 1.488(6)
C5 H5A 0.9700
C5 H5B 0.9700
C6 N3 1.488(7)
C6 C7 1.506(8)
C6 H6A 0.9700
C6 H6B 0.9700
C7 C8 1.505(8)
C7 H7A 0.9700
C7 H7B 0.9700
C8 N4 1.484(6)
C8 H8A 0.9700
C8 H8B 0.9700
C9 N4 1.478(7)
C9 C10 1.521(7)
C9 H9A 0.9700
C9 H9B 0.9700
C10 N1 1.499(6)
C10 H10A 0.9700
C10 H10B 0.9700
C11 C16 1.396(6)
C11 C12 1.408(6)
C11 N1 1.459(6)
C12 C13 1.381(6)
C12 N5 1.472(5)
C13 C14 1.378(6)
C13 H13 0.9300
C14 C15 1.367(7)
C14 N6 1.470(6)
C15 C16 1.378(7)
C15 H15 0.9300
C16 H16 0.9300
N2 H2N 0.957(10)
N3 H3N 0.957(10)
N4 H4N 0.955(10)
N5 O2 1.214(5)
N5 O1 1.215(5)
N6 O4 1.215(5)
N6 O3 1.218(6)
Cl1 O5 1.309(7)
Cl1 O7 1.314(6)
Cl1 O8 1.390(7)
Cl1 O6 1.403(8)
Cl2 O10 1.399(5)
Cl2 O11 1.420(4)
Cl2 O12 1.428(4)
Cl2 O9 1.429(4)
